data_4104090
loop_
_publ_author_name
'Andrea Lucotti'
'Matteo Tommasini'
'Daniele Fazzi'
'Mirella Del Zoppo'
'Wesley A. Chalifoux'
'Michael J. Ferguson'
'Giuseppe Zerbi'
'Rik R. Tykwinski'

_publ_section_title
;
 Evidence for Solution-State Nonlinearity of sp-Carbon Chains Based on IR
 and Raman Spectroscopy: Violation of Mutual Exclusion
;
_journal_name_full 'Journal of the American Chemical Society'
_journal_page_first 4239
_journal_page_last 4244
_journal_paper_doi 10.1021/ja078198b
_journal_volume 131
_journal_year 2009
_chemical_formula_moiety 'C28 H30, C4 H8 O'
_chemical_formula_sum 'C32 H38 O'
_chemical_formula_weight 438.62
_chemical_name_systematic
; 
 ? 
;
_space_group_IT_number 15
_symmetry_cell_setting monoclinic
_symmetry_space_group_name_Hall '-C 2yc'
_symmetry_space_group_name_H-M 'C 1 2/c 1'
_atom_sites_solution_hydrogens geom
_atom_sites_solution_primary direct
_atom_sites_solution_secondary difmap
_audit_creation_method SHELXL-97
_cell_angle_alpha 90.00
_cell_angle_beta 97.3220(10)
_cell_angle_gamma 90.00
_cell_formula_units_Z 4
_cell_length_a 17.0112(15)
_cell_length_b 12.7895(12)
_cell_length_c 11.8476(11)
_cell_measurement_reflns_used 3985
_cell_measurement_temperature 193(2)
_cell_measurement_theta_max 27.38
_cell_measurement_theta_min 2.41
_cell_volume 2556.6(4)
_computing_cell_refinement 'Bruker SAINT (Bruker, 1997)'
_computing_data_collection 'Bruker SMART (Bruker, 1997)'
_computing_data_reduction 'Bruker SAINT (Bruker, 1997)'
_computing_molecular_graphics 'Bruker SHELXTL (Bruker, 1997)'
_computing_publication_material 'Bruker SHELXTL (Bruker, 1997)'
_computing_structure_refinement 'SHELXL-97 (Sheldrick, 1997)'
_computing_structure_solution 'SHELXS-97 (Sheldrick, 1990)'
_diffrn_ambient_temperature 193(2)
_diffrn_detector_area_resol_mean 8.192
_diffrn_measured_fraction_theta_full 0.997
_diffrn_measured_fraction_theta_max 0.997
_diffrn_measurement_device_type 'Bruker PLATFORM diffractometer/SMART 1000 CCD area detector'
_diffrn_measurement_method '\w scans'
_diffrn_radiation_monochromator graphite
_diffrn_radiation_source 'fine-focus sealed tube'
_diffrn_radiation_type MoK\a
_diffrn_radiation_wavelength 0.71073
_diffrn_reflns_av_R_equivalents 0.0194
_diffrn_reflns_av_sigmaI/netI 0.0161
_diffrn_reflns_limit_h_max 21
_diffrn_reflns_limit_h_min -21
_diffrn_reflns_limit_k_max 16
_diffrn_reflns_limit_k_min -16
_diffrn_reflns_limit_l_max 14
_diffrn_reflns_limit_l_min -14
_diffrn_reflns_number 9416
_diffrn_reflns_theta_full 26.40
_diffrn_reflns_theta_max 26.40
_diffrn_reflns_theta_min 2.00
_diffrn_standards_decay_% 0
_diffrn_standards_interval_time 0
_diffrn_standards_number 0
_exptl_absorpt_coefficient_mu 0.066
_exptl_absorpt_correction_T_max 0.9778
_exptl_absorpt_correction_T_min 0.9625
_exptl_absorpt_correction_type multi-scan
_exptl_absorpt_process_details 'SADABS (Sheldrick, 1996)'
_exptl_crystal_colour colourless
_exptl_crystal_density_diffrn 1.140
_exptl_crystal_density_method 'not measured'
_exptl_crystal_description fragment
_exptl_crystal_F_000 952
_exptl_crystal_size_max 0.58
_exptl_crystal_size_mid 0.35
_exptl_crystal_size_min 0.34
_refine_diff_density_max 0.269
_refine_diff_density_min -0.144
_refine_diff_density_rms 0.046
_refine_ls_extinction_method none
_refine_ls_goodness_of_fit_ref 1.047
_refine_ls_hydrogen_treatment constr
_refine_ls_matrix_type full
_refine_ls_number_parameters 253
_refine_ls_number_reflns 2618
_refine_ls_number_restraints 5
_refine_ls_restrained_S_all 1.048
_refine_ls_R_factor_all 0.0828
_refine_ls_R_factor_gt 0.0658
_refine_ls_shift/su_max 0.000
_refine_ls_shift/su_mean 0.000
_refine_ls_structure_factor_coef Fsqd
_refine_ls_weighting_details 'calc w=1/[\s^2^(Fo^2^)+(0.1251P)^2^+0.7566P] where P=(Fo^2^+2Fc^2^)/3'
_refine_ls_weighting_scheme calc
_refine_ls_wR_factor_gt 0.1856
_refine_ls_wR_factor_ref 0.2112
_reflns_number_gt 1912
_reflns_number_total 2618
_reflns_threshold_expression I>2\s(I)
_cod_data_source_file ja078198b_si_002.cif
_cod_data_source_block compoundC12
_cod_database_code 4104090

loop_
_symmetry_equiv_pos_as_xyz
'x, y, z'
'-x, y, -z+1/2'
'x+1/2, y+1/2, z'
'-x+1/2, y+1/2, -z+1/2'
'-x, -y, -z'
'x, -y, z-1/2'
'-x+1/2, -y+1/2, -z'
'x+1/2, -y+1/2, z-1/2'

loop_
_atom_site_label
_atom_site_type_symbol
_atom_site_fract_x
_atom_site_fract_y
_atom_site_fract_z
_atom_site_U_iso_or_equiv
_atom_site_adp_type
_atom_site_occupancy
_atom_site_symmetry_multiplicity
_atom_site_calc_flag
_atom_site_refinement_flags
_atom_site_disorder_assembly
_atom_site_disorder_group
C1 C 0.39056(9) 0.16752(12) 0.57151(12) 0.0505(4) Uani 1 1 d . A .
C2 C 0.42369(9) 0.17454(12) 0.48791(11) 0.0497(4) Uani 1 1 d . . .
C3 C 0.45796(8) 0.17936(12) 0.38989(11) 0.0475(4) Uani 1 1 d . . .
C4 C 0.48528(7) 0.18187(12) 0.30051(10) 0.0457(4) Uani 1 1 d . . .
C11 C 0.34787(9) 0.15533(11) 0.67048(11) 0.0499(4) Uani 1 1 d . . .
C12A C 0.3636(5) 0.2369(4) 0.7574(5) 0.077(2) Uani 0.50 1 d P A 1
H12A H 0.3530 0.3062 0.7214 0.093 Uiso 0.50 1 calc PR A 1
H12B H 0.4203 0.2346 0.7891 0.093 Uiso 0.50 1 calc PR A 1
C13A C 0.3129(7) 0.2244(6) 0.8545(7) 0.079(3) Uani 0.50 1 d P A 1
H13A H 0.3271 0.2802 0.9127 0.095 Uiso 0.50 1 calc PR A 1
C14A C 0.2271(6) 0.2315(4) 0.8111(7) 0.078(2) Uani 0.50 1 d P A 1
H14A H 0.2157 0.3006 0.7751 0.093 Uiso 0.50 1 calc PR A 1
H14B H 0.1955 0.2249 0.8753 0.093 Uiso 0.50 1 calc PR A 1
C15A C 0.2035(2) 0.1448(3) 0.7239(4) 0.0566(8) Uani 0.50 1 d P A 1
H15A H 0.1455 0.1492 0.6964 0.068 Uiso 0.50 1 calc PR A 1
C16A C 0.25166(19) 0.1624(3) 0.6243(3) 0.0582(9) Uani 0.50 1 d P A 1
H16A H 0.2390 0.2320 0.5900 0.070 Uiso 0.50 1 calc PR A 1
H16B H 0.2375 0.1087 0.5650 0.070 Uiso 0.50 1 calc PR A 1
C17A C 0.35826(16) 0.0458(2) 0.7182(2) 0.0449(6) Uani 0.50 1 d P A 1
H17A H 0.4152 0.0318 0.7419 0.054 Uiso 0.50 1 calc PR A 1
H17B H 0.3386 -0.0056 0.6588 0.054 Uiso 0.50 1 calc PR A 1
C18A C 0.3126(4) 0.0338(5) 0.8202(6) 0.0546(13) Uani 0.50 1 d P A 1
H18A H 0.3251 -0.0359 0.8562 0.065 Uiso 0.50 1 calc PR A 1
C19A C 0.3336(3) 0.1177(5) 0.9072(3) 0.0722(12) Uani 0.50 1 d P A 1
H19A H 0.3910 0.1146 0.9347 0.087 Uiso 0.50 1 calc PR A 1
H19B H 0.3042 0.1065 0.9730 0.087 Uiso 0.50 1 calc PR A 1
C20A C 0.2230(3) 0.0388(3) 0.7779(4) 0.0576(11) Uani 0.50 1 d P A 1
H20A H 0.2086 -0.0172 0.7214 0.069 Uiso 0.50 1 calc PR A 1
H20B H 0.1923 0.0282 0.8425 0.069 Uiso 0.50 1 calc PR A 1
C12B C 0.3400(5) 0.2641(5) 0.7235(5) 0.0689(17) Uani 0.50 1 d P A 2
H12C H 0.3105 0.3117 0.6673 0.083 Uiso 0.50 1 calc PR A 2
H12D H 0.3931 0.2943 0.7472 0.083 Uiso 0.50 1 calc PR A 2
C13B C 0.2947(7) 0.2506(7) 0.8283(8) 0.070(2) Uani 0.50 1 d P A 2
H13B H 0.2817 0.3209 0.8577 0.084 Uiso 0.50 1 calc PR A 2
C14B C 0.2173(4) 0.1892(7) 0.7927(7) 0.084(2) Uani 0.50 1 d P A 2
H14C H 0.1862 0.1851 0.8577 0.101 Uiso 0.50 1 calc PR A 2
H14D H 0.1849 0.2262 0.7296 0.101 Uiso 0.50 1 calc PR A 2
C15B C 0.2366(3) 0.0793(6) 0.7547(4) 0.0742(17) Uani 0.50 1 d P A 2
H15B H 0.1866 0.0385 0.7353 0.089 Uiso 0.50 1 calc PR A 2
C16B C 0.2788(2) 0.0936(4) 0.6467(3) 0.0723(11) Uani 0.50 1 d P A 2
H16C H 0.2932 0.0242 0.6185 0.087 Uiso 0.50 1 calc PR A 2
H16D H 0.2420 0.1275 0.5861 0.087 Uiso 0.50 1 calc PR A 2
C17B C 0.4092(2) 0.0984(3) 0.7712(3) 0.0612(8) Uani 0.50 1 d P A 2
H17C H 0.4253 0.0290 0.7450 0.073 Uiso 0.50 1 calc PR A 2
H17D H 0.4574 0.1416 0.7897 0.073 Uiso 0.50 1 calc PR A 2
C18B C 0.3657(2) 0.0859(3) 0.8786(4) 0.0589(9) Uani 0.50 1 d P A 2
H18B H 0.4004 0.0485 0.9402 0.071 Uiso 0.50 1 calc PR A 2
C19B C 0.3469(3) 0.1937(5) 0.9170(5) 0.0735(12) Uani 0.50 1 d P A 2
H19C H 0.3207 0.1888 0.9867 0.088 Uiso 0.50 1 calc PR A 2
H19D H 0.3969 0.2334 0.9360 0.088 Uiso 0.50 1 calc PR A 2
C20B C 0.2906(4) 0.0230(6) 0.8427(6) 0.0703(17) Uani 0.50 1 d P A 2
H20C H 0.3050 -0.0455 0.8122 0.084 Uiso 0.50 1 calc PR A 2
H20D H 0.2630 0.0100 0.9100 0.084 Uiso 0.50 1 calc PR A 2
O1S O 0.0130(8) -0.0265(11) 0.5880(6) 0.215(5) Uani 0.50 1 d PD B -1
C1S C 0.0767(6) -0.0054(12) 0.5205(9) 0.157(4) Uani 0.50 1 d PD B -1
H1SA H 0.1196 -0.0580 0.5336 0.189 Uiso 0.50 1 calc PR B -1
H1SB H 0.0991 0.0656 0.5345 0.189 Uiso 0.50 1 calc PR B -1
C2S C 0.0307(9) -0.0153(11) 0.4043(8) 0.163(4) Uani 0.50 1 d PD B -1
H2SA H 0.0129 -0.0882 0.3886 0.196 Uiso 0.50 1 calc PR B -1
H2SB H 0.0625 0.0079 0.3445 0.196 Uiso 0.50 1 calc PR B -1
C3S C -0.0387(12) 0.0566(11) 0.4118(14) 0.237(12) Uani 0.50 1 d PD B -1
H3SA H -0.0235 0.1312 0.4112 0.284 Uiso 0.50 1 calc PR B -1
H3SB H -0.0830 0.0430 0.3508 0.284 Uiso 0.50 1 calc PR B -1
C4S C -0.0573(6) 0.0217(13) 0.5262(14) 0.181(6) Uani 0.50 1 d PD B -1
H4SA H -0.0738 0.0825 0.5693 0.217 Uiso 0.50 1 calc PR B -1
H4SB H -0.1015 -0.0292 0.5169 0.217 Uiso 0.50 1 calc PR B -1

loop_
_atom_site_aniso_label
_atom_site_aniso_U_11
_atom_site_aniso_U_22
_atom_site_aniso_U_33
_atom_site_aniso_U_23
_atom_site_aniso_U_13
_atom_site_aniso_U_12
C1 0.0589(9) 0.0564(9) 0.0391(7) -0.0025(6) 0.0171(6) -0.0006(6)
C2 0.0522(8) 0.0606(9) 0.0385(7) -0.0037(6) 0.0143(6) -0.0034(6)
C3 0.0471(8) 0.0591(9) 0.0382(7) -0.0016(6) 0.0125(6) -0.0019(6)
C4 0.0443(8) 0.0568(9) 0.0377(7) -0.0007(5) 0.0120(6) -0.0004(6)
C11 0.0638(9) 0.0515(8) 0.0388(7) 0.0010(6) 0.0234(6) 0.0049(6)
C12A 0.134(6) 0.053(3) 0.052(3) -0.011(2) 0.040(3) -0.037(3)
C13A 0.129(9) 0.068(5) 0.046(4) -0.020(4) 0.032(4) -0.034(5)
C14A 0.105(5) 0.051(3) 0.092(4) -0.004(2) 0.066(4) 0.006(3)
C15A 0.053(2) 0.060(2) 0.060(2) 0.0115(19) 0.0197(18) 0.0112(17)
C16A 0.0478(17) 0.076(2) 0.0522(17) 0.0243(16) 0.0133(14) 0.0172(15)
C17A 0.0424(13) 0.0438(14) 0.0510(15) 0.0041(12) 0.0159(12) 0.0062(11)
C18A 0.053(3) 0.053(2) 0.061(3) 0.0229(19) 0.021(2) 0.009(2)
C19A 0.084(3) 0.097(4) 0.0381(19) 0.006(2) 0.0158(18) -0.004(3)
C20A 0.057(3) 0.049(2) 0.073(3) 0.0082(18) 0.031(2) 0.0004(17)
C12B 0.106(4) 0.061(3) 0.050(3) 0.004(2) 0.046(3) 0.005(2)
C13B 0.094(4) 0.065(4) 0.058(4) 0.007(2) 0.035(3) 0.021(3)
C14B 0.056(3) 0.130(7) 0.069(4) 0.026(5) 0.018(3) 0.024(4)
C15B 0.055(3) 0.112(5) 0.057(3) 0.000(3) 0.012(2) -0.021(3)
C16B 0.060(2) 0.114(3) 0.0439(17) -0.007(2) 0.0114(15) -0.020(2)
C17B 0.064(2) 0.069(2) 0.0533(17) 0.0061(15) 0.0175(15) 0.0107(16)
C18B 0.065(2) 0.061(2) 0.051(2) 0.0068(16) 0.0094(18) 0.0086(18)
C19B 0.089(3) 0.083(3) 0.051(2) -0.011(3) 0.020(2) 0.004(3)
C20B 0.080(5) 0.071(3) 0.064(3) 0.006(2) 0.025(3) -0.014(3)
O1S 0.329(15) 0.224(10) 0.105(4) 0.064(5) 0.076(6) 0.115(9)
C1S 0.113(6) 0.248(12) 0.106(6) -0.025(7) -0.003(5) -0.071(6)
C2S 0.144(9) 0.216(11) 0.132(8) -0.038(8) 0.025(7) 0.022(8)
C3S 0.202(12) 0.118(8) 0.37(3) 0.079(10) -0.060(15) 0.047(8)
C4S 0.077(5) 0.315(16) 0.149(11) -0.105(13) 0.010(7) 0.005(8)

loop_
_atom_type_symbol
_atom_type_description
_atom_type_scat_dispersion_real
_atom_type_scat_dispersion_imag
_atom_type_scat_source
C C 0.0033 0.0016 'International Tables Vol C Tables 4.2.6.8 and 6.1.1.4'
H H 0.0000 0.0000 'International Tables Vol C Tables 4.2.6.8 and 6.1.1.4'
O O 0.0106 0.0060 'International Tables Vol C Tables 4.2.6.8 and 6.1.1.4'

loop_
_geom_angle_atom_site_label_1
_geom_angle_atom_site_label_2
_geom_angle_atom_site_label_3
_geom_angle
_geom_angle_site_symmetry_3
C2 C1 C11 177.36(15) .
C1 C2 C3 176.84(15) .
C4 C3 C2 177.11(14) .
C3 C4 C4 178.24(13) 2_655
C16B C11 C1 112.59(17) .
C1 C11 C12A 114.9(3) .
C1 C11 C17A 110.60(14) .
C12A C11 C17A 113.2(3) .
C16B C11 C12B 118.2(4) .
C1 C11 C12B 108.0(3) .
C16B C11 C17B 109.3(3) .
C1 C11 C17B 107.07(15) .
C12B C11 C17B 100.6(3) .
C1 C11 C16A 107.38(15) .
C12A C11 C16A 106.1(4) .
C17A C11 C16A 103.71(19) .
C11 C12A C13A 112.5(5) .
C14A C13A C19A 111.2(6) .
C14A C13A C12A 110.8(7) .
C19A C13A C12A 106.1(6) .
C13A C14A C15A 110.5(6) .
C20A C15A C14A 109.7(4) .
C20A C15A C16A 110.1(3) .
C14A C15A C16A 106.9(4) .
C15A C16A C11 109.8(2) .
C11 C17A C18A 110.0(3) .
C19A C18A C17A 111.8(4) .
C19A C18A C20A 109.5(5) .
C17A C18A C20A 108.7(5) .
C18A C19A C13A 109.7(4) .
C15A C20A C18A 109.2(4) .
C11 C12B C13B 107.7(5) .
C19B C13B C14B 111.0(8) .
C19B C13B C12B 108.0(7) .
C14B C13B C12B 109.3(7) .
C15B C14B C13B 109.9(6) .
C20B C15B C14B 112.2(5) .
C20B C15B C16B 109.0(4) .
C14B C15B C16B 105.9(5) .
C11 C16B C15B 111.1(3) .
C18B C17B C11 108.2(2) .
C19B C18B C20B 111.5(5) .
C19B C18B C17B 107.2(3) .
C20B C18B C17B 107.1(4) .
C13B C19B C18B 111.6(5) .
C15B C20B C18B 111.2(5) .
C1S O1S C4S 105.5(7) .
O1S C1S C2S 98.7(6) .
C1S C2S C3S 102.5(11) .
C4S C3S C2S 97.4(8) .
O1S C4S C3S 109.0(7) .

loop_
_geom_bond_atom_site_label_1
_geom_bond_atom_site_label_2
_geom_bond_distance
_geom_bond_site_symmetry_2
C1 C2 1.2036(18) .
C1 C11 1.4641(17) .
C2 C3 1.3657(17) .
C3 C4 1.2099(17) .
C4 C4 1.355(2) 2_655
C11 C16B 1.414(4) .
C11 C12A 1.466(6) .
C11 C17A 1.513(3) .
C11 C12B 1.539(7) .
C11 C17B 1.651(4) .
C11 C16A 1.661(4) .
C12A C13A 1.532(12) .
C13A C14A 1.487(14) .
C13A C19A 1.523(10) .
C14A C15A 1.533(8) .
C15A C20A 1.517(5) .
C15A C16A 1.537(4) .
C17A C18A 1.525(5) .
C18A C19A 1.499(10) .
C18A C20A 1.543(8) .
C12B C13B 1.552(11) .
C13B C19B 1.478(8) .
C13B C14B 1.545(16) .
C14B C15B 1.525(11) .
C15B C20B 1.485(11) .
C15B C16B 1.556(5) .
C17B C18B 1.560(5) .
C18B C19B 1.499(6) .
C18B C20B 1.523(9) .
O1S C1S 1.452(5) .
O1S C4S 1.457(5) .
C1S C2S 1.499(5) .
C2S C3S 1.508(5) .
C3S C4S 1.498(5) .

loop_
_geom_torsion_atom_site_label_1
_geom_torsion_atom_site_label_2
_geom_torsion_atom_site_label_3
_geom_torsion_atom_site_label_4
_geom_torsion
_geom_torsion_site_symmetry_4
C11 C1 C2 C3 12(6) .
C1 C2 C3 C4 11(5) .
C2 C3 C4 C4 -38(7) 2_655
C2 C1 C11 C16B -10(4) .
C2 C1 C11 C12A -167(3) .
C2 C1 C11 C17A 63(4) .
C2 C1 C11 C12B -142(3) .
C2 C1 C11 C17B 111(3) .
C2 C1 C11 C16A -49(4) .
C1 C11 C12A C13A 175.9(5) .
C17A C11 C12A C13A -55.7(7) .
C16A C11 C12A C13A 57.4(6) .
C11 C12A C13A C14A -60.9(7) .
C11 C12A C13A C19A 60.0(8) .
C19A C13A C14A C15A -57.3(8) .
C12A C13A C14A C15A 60.5(7) .
C13A C14A C15A C20A 57.7(7) .
C13A C14A C15A C16A -61.8(7) .
C20A C15A C16A C11 -58.8(4) .
C14A C15A C16A C11 60.4(5) .
C1 C11 C16A C15A 177.3(3) .
C12A C11 C16A C15A -59.3(4) .
C17A C11 C16A C15A 60.2(3) .
C1 C11 C17A C18A -179.2(3) .
C12A C11 C17A C18A 50.1(5) .
C16A C11 C17A C18A -64.4(4) .
C11 C17A C18A C19A -52.9(5) .
C11 C17A C18A C20A 68.0(5) .
C17A C18A C19A C13A 60.9(7) .
C20A C18A C19A C13A -59.5(6) .
C14A C13A C19A C18A 58.8(8) .
C12A C13A C19A C18A -61.8(7) .
C14A C15A C20A C18A -58.6(6) .
C16A C15A C20A C18A 58.8(5) .
C19A C18A C20A C15A 60.5(5) .
C17A C18A C20A C15A -61.8(6) .
C16B C11 C12B C13B 50.8(6) .
C1 C11 C12B C13B 180.0(5) .
C17B C11 C12B C13B -68.0(6) .
C11 C12B C13B C19B 69.1(9) .
C11 C12B C13B C14B -51.8(7) .
C19B C13B C14B C15B -55.4(8) .
C12B C13B C14B C15B 63.6(7) .
C13B C14B C15B C20B 54.7(7) .
C13B C14B C15B C16B -64.1(6) .
C1 C11 C16B C15B 178.1(4) .
C12B C11 C16B C15B -54.9(5) .
C17B C11 C16B C15B 59.3(5) .
C20B C15B C16B C11 -62.3(7) .
C14B C15B C16B C11 58.6(6) .
C16B C11 C17B C18B -58.6(3) .
C1 C11 C17B C18B 179.1(2) .
C12B C11 C17B C18B 66.5(4) .
C11 C17B C18B C19B -62.6(4) .
C11 C17B C18B C20B 57.2(5) .
C14B C13B C19B C18B 56.8(9) .
C12B C13B C19B C18B -63.0(9) .
C20B C18B C19B C13B -56.2(8) .
C17B C18B C19B C13B 60.7(7) .
C14B C15B C20B C18B -54.5(7) .
C16B C15B C20B C18B 62.4(6) .
C19B C18B C20B C15B 54.6(6) .
C17B C18B C20B C15B -62.4(6) .
C4S O1S C1S C2S -36.6(15) .
O1S C1S C2S C3S 51.8(13) .
C1S C2S C3S C4S -44.8(15) .
C1S O1S C4S C3S 9.3(18) .
C2S C3S C4S O1S 22.0(18) .
